data_4110884
loop_
_publ_author_name
'Jonathan L. Sessler'
'Dustin E. Gross'
'Won-Seob Cho'
'Vincent M. Lynch'
'Franz P. Schmidtchen'
'Gareth W. Bates'
'Mark E. Light'
'Philip A. Gale'

_publ_section_title
;
 Calix[4]pyrrole as a Chloride Anion Receptor: Solvent and Countercation
 Effects
;
_journal_name_full 'Journal of the American Chemical Society'
_journal_page_first 12281
_journal_page_last 12288
_journal_paper_doi 10.1021/ja064012h
_journal_volume 128
_journal_year 2006
_chemical_formula_moiety 'C28 H36 N4, C12 H28 N 1+, Cl 1-, C H2 Cl2'
_chemical_formula_sum 'C41 H66 Cl3 N5'
_chemical_formula_weight 735.34
_chemical_name_systematic
; 
 ? 
;
_space_group_IT_number 14
_symmetry_cell_setting monoclinic
_symmetry_space_group_name_Hall '-P 2ybc'
_symmetry_space_group_name_H-M 'P 1 21/c 1'
_atom_sites_solution_hydrogens geom
_atom_sites_solution_primary direct
_atom_sites_solution_secondary difmap
_audit_creation_method SHELXL-97
_cell_angle_alpha 90.00
_cell_angle_beta 91.130(1)
_cell_angle_gamma 90.00
_cell_formula_units_Z 4
_cell_length_a 12.8495(1)
_cell_length_b 13.1813(1)
_cell_length_c 24.5304(2)
_cell_measurement_reflns_used 12175
_cell_measurement_temperature 153(2)
_cell_measurement_theta_max 30.0
_cell_measurement_theta_min 1.0
_cell_volume 4153.98(6)
_computing_cell_refinement 'Collect software, Nonius B.V. 1998'
_computing_data_collection 'Collect software, Nonius B.V. 1998'
_computing_data_reduction
;
DENZO and Scalepack (Otwinoski and Minor, 1997)
;
_computing_molecular_graphics 'XP SHELXTL/PC, Siemens Analytical'
_computing_structure_refinement 'XL SHELXTL/PC, Siemens Analytical'
_computing_structure_solution
;

SIR97 - Altomare A., Burla M.C., Camalli M., Cascarano G.L., Giacovazzo C., 
Guagliardi A., Moliterni A.G.G., Polidori G.,Spagna R.
;
_diffrn_ambient_temperature 153(2)
_diffrn_measured_fraction_theta_full 0.997
_diffrn_measured_fraction_theta_max 0.997
_diffrn_measurement_device_type 'Nonius Kappa CCD'
_diffrn_measurement_method \w-scans
_diffrn_radiation_monochromator graphite
_diffrn_radiation_source 'fine-focus sealed tube'
_diffrn_radiation_type MoK\a
_diffrn_radiation_wavelength 0.71073
_diffrn_reflns_av_R_equivalents 0.0172
_diffrn_reflns_av_sigmaI/netI 0.0291
_diffrn_reflns_limit_h_max 16
_diffrn_reflns_limit_h_min -16
_diffrn_reflns_limit_k_max 17
_diffrn_reflns_limit_k_min -17
_diffrn_reflns_limit_l_max 31
_diffrn_reflns_limit_l_min -31
_diffrn_reflns_number 18371
_diffrn_reflns_theta_full 27.50
_diffrn_reflns_theta_max 27.50
_diffrn_reflns_theta_min 1.75
_exptl_absorpt_coefficient_mu 0.255
_exptl_absorpt_correction_type none
_exptl_crystal_colour colorless
_exptl_crystal_density_diffrn 1.176
_exptl_crystal_description prisms
_exptl_crystal_F_000 1592
_exptl_crystal_size_max 0.38
_exptl_crystal_size_mid 0.23
_exptl_crystal_size_min 0.20
_refine_diff_density_max 0.651
_refine_diff_density_min -0.938
_refine_diff_density_rms 0.054
_refine_ls_extinction_method none
_refine_ls_goodness_of_fit_ref 1.088
_refine_ls_hydrogen_treatment mixed
_refine_ls_matrix_type full
_refine_ls_number_parameters 470
_refine_ls_number_reflns 9504
_refine_ls_number_restraints 0
_refine_ls_restrained_S_all 1.088
_refine_ls_R_factor_all 0.0624
_refine_ls_R_factor_gt 0.0492
_refine_ls_shift/su_max 0.001
_refine_ls_shift/su_mean 0.000
_refine_ls_structure_factor_coef Fsqd
_refine_ls_weighting_details 'calc w=1/[\s^2^(Fo^2^)+(0.0463P)^2^+3.4700P] where P=(Fo^2^+2Fc^2^)/3'
_refine_ls_weighting_scheme calc
_refine_ls_wR_factor_gt 0.1221
_refine_ls_wR_factor_ref 0.1301
_reflns_number_gt 7737
_reflns_number_total 9504
_reflns_threshold_expression >2sigma(I)
_cod_data_source_file ja064012hsi20060606_072352.cif
_cod_data_source_block propyl
_cod_database_code 4110884

loop_
_symmetry_equiv_pos_as_xyz
'x, y, z'
'-x, y+1/2, -z+1/2'
'-x, -y, -z'
'x, -y-1/2, z-1/2'

loop_
_atom_site_label
_atom_site_type_symbol
_atom_site_fract_x
_atom_site_fract_y
_atom_site_fract_z
_atom_site_U_iso_or_equiv
_atom_site_adp_type
_atom_site_occupancy
_atom_site_symmetry_multiplicity
_atom_site_calc_flag
_atom_site_refinement_flags
Cl1 Cl 0.73544(3) 0.28918(3) 0.706269(17) 0.02702(11) Uani 1 1 d .
Cl1B Cl 0.35389(6) 0.58177(5) 0.72526(3) 0.05628(18) Uani 1 1 d .
Cl2B Cl 0.27631(5) 0.37515(6) 0.73094(3) 0.0662(2) Uani 1 1 d .
C1B C 0.3664(2) 0.4575(2) 0.70019(11) 0.0531(6) Uani 1 1 d .
H1B1 H 0.4380 0.4328 0.7077 0.064 Uiso 1 1 calc R
H1B2 H 0.3544 0.4575 0.6602 0.064 Uiso 1 1 calc R
N1 N 0.57166(12) 0.39194(12) 0.62002(7) 0.0261(3) Uani 1 1 d .
N2 N 0.82230(12) 0.46656(12) 0.62516(7) 0.0247(3) Uani 1 1 d .
N3 N 0.89819(11) 0.22089(11) 0.60966(6) 0.0217(3) Uani 1 1 d .
N4 N 0.64720(11) 0.14845(12) 0.60428(7) 0.0236(3) Uani 1 1 d .
C1 C 0.48997(14) 0.34181(15) 0.59451(8) 0.0271(4) Uani 1 1 d .
C2 C 0.43856(15) 0.41224(15) 0.56259(8) 0.0311(4) Uani 1 1 d .
H2 H 0.3786 0.4001 0.5403 0.037 Uiso 1 1 calc R
C3 C 0.49096(15) 0.50613(16) 0.56895(8) 0.0318(4) Uani 1 1 d .
H3 H 0.4722 0.5680 0.5515 0.038 Uiso 1 1 calc R
C4 C 0.57343(15) 0.49248(15) 0.60453(7) 0.0280(4) Uani 1 1 d .
C5 C 0.65436(15) 0.56767(14) 0.62563(8) 0.0293(4) Uani 1 1 d .
C6 C 0.76265(15) 0.54472(14) 0.60463(7) 0.0262(4) Uani 1 1 d .
C7 C 0.82086(16) 0.59291(14) 0.56635(8) 0.0304(4) Uani 1 1 d .
H7 H 0.7998 0.6501 0.5453 0.036 Uiso 1 1 calc R
C8 C 0.91894(15) 0.54210(14) 0.56366(8) 0.0291(4) Uani 1 1 d .
H8 H 0.9747 0.5593 0.5405 0.035 Uiso 1 1 calc R
C9 C 0.91773(14) 0.46386(14) 0.60068(7) 0.0243(4) Uani 1 1 d .
C10 C 1.00001(14) 0.38553(14) 0.61589(7) 0.0252(4) Uani 1 1 d .
C11 C 0.97532(13) 0.28341(13) 0.59013(7) 0.0230(3) Uani 1 1 d .
C12 C 1.01887(14) 0.23323(15) 0.54715(8) 0.0274(4) Uani 1 1 d .
H12 H 1.0740 0.2575 0.5254 0.033 Uiso 1 1 calc R
C13 C 0.96698(14) 0.13847(14) 0.54088(7) 0.0262(4) Uani 1 1 d .
H13 H 0.9814 0.0883 0.5143 0.031 Uiso 1 1 calc R
C14 C 0.89246(13) 0.13233(13) 0.58010(7) 0.0221(3) Uani 1 1 d .
C15 C 0.81475(13) 0.04921(13) 0.59274(7) 0.0237(4) Uani 1 1 d .
C16 C 0.70554(13) 0.08068(13) 0.57532(7) 0.0229(3) Uani 1 1 d .
C17 C 0.64625(14) 0.05182(15) 0.53092(8) 0.0278(4) Uani 1 1 d .
H17 H 0.6660 0.0050 0.5035 0.033 Uiso 1 1 calc R
C18 C 0.54988(14) 0.10440(15) 0.53316(8) 0.0291(4) Uani 1 1 d .
H18 H 0.4940 0.0993 0.5074 0.035 Uiso 1 1 calc R
C19 C 0.55170(13) 0.16345(14) 0.57884(8) 0.0259(4) Uani 1 1 d .
C20 C 0.46801(14) 0.22986(15) 0.60304(8) 0.0296(4) Uani 1 1 d .
C21 C 0.62240(18) 0.67394(16) 0.60589(10) 0.0415(5) Uani 1 1 d .
H21A H 0.6205 0.6753 0.5659 0.062 Uiso 1 1 calc R
H21B H 0.6730 0.7239 0.6196 0.062 Uiso 1 1 calc R
H21C H 0.5533 0.6905 0.6196 0.062 Uiso 1 1 calc R
C22 C 0.65730(17) 0.56779(17) 0.68890(8) 0.0374(5) Uani 1 1 d .
H22A H 0.5889 0.5875 0.7024 0.056 Uiso 1 1 calc R
H22B H 0.7099 0.6162 0.7021 0.056 Uiso 1 1 calc R
H22C H 0.6749 0.4997 0.7022 0.056 Uiso 1 1 calc R
C23 C 1.10602(15) 0.42212(16) 0.59568(9) 0.0331(4) Uani 1 1 d .
H23A H 1.1594 0.3716 0.6049 0.050 Uiso 1 1 calc R
H23B H 1.1239 0.4868 0.6132 0.050 Uiso 1 1 calc R
H23C H 1.1024 0.4313 0.5560 0.050 Uiso 1 1 calc R
C24 C 1.00776(15) 0.37347(15) 0.67842(8) 0.0298(4) Uani 1 1 d .
H24A H 0.9405 0.3508 0.6922 0.045 Uiso 1 1 calc R
H24B H 1.0263 0.4388 0.6950 0.045 Uiso 1 1 calc R
H24C H 1.0613 0.3231 0.6878 0.045 Uiso 1 1 calc R
C25 C 0.81885(15) 0.02377(15) 0.65399(8) 0.0302(4) Uani 1 1 d .
H25A H 0.8888 0.0001 0.6642 0.045 Uiso 1 1 calc R
H25B H 0.7681 -0.0296 0.6616 0.045 Uiso 1 1 calc R
H25C H 0.8022 0.0846 0.6751 0.045 Uiso 1 1 calc R
C26 C 0.84353(15) -0.04691(15) 0.56088(9) 0.0320(4) Uani 1 1 d .
H26A H 0.8409 -0.0324 0.5217 0.048 Uiso 1 1 calc R
H26B H 0.7940 -0.1011 0.5690 0.048 Uiso 1 1 calc R
H26C H 0.9140 -0.0685 0.5716 0.048 Uiso 1 1 calc R
C27 C 0.45908(17) 0.20525(17) 0.66421(9) 0.0373(5) Uani 1 1 d .
H27A H 0.5231 0.2260 0.6835 0.056 Uiso 1 1 calc R
H27B H 0.4487 0.1321 0.6689 0.056 Uiso 1 1 calc R
H27C H 0.3998 0.2420 0.6791 0.056 Uiso 1 1 calc R
C28 C 0.36348(15) 0.20444(17) 0.57435(10) 0.0403(5) Uani 1 1 d .
H28A H 0.3083 0.2466 0.5896 0.060 Uiso 1 1 calc R
H28B H 0.3470 0.1327 0.5800 0.060 Uiso 1 1 calc R
H28C H 0.3686 0.2179 0.5352 0.060 Uiso 1 1 calc R
N1A N 0.78100(11) 0.16810(11) 0.37439(6) 0.0230(3) Uani 1 1 d .
C1A C 0.82362(14) 0.06032(14) 0.37594(7) 0.0259(4) Uani 1 1 d .
H1A1 H 0.8946 0.0622 0.3924 0.031 Uiso 1 1 calc R
H1A2 H 0.7797 0.0194 0.4003 0.031 Uiso 1 1 calc R
C2A C 0.8287(2) 0.00706(19) 0.32161(10) 0.0549(7) Uani 1 1 d .
H2A1 H 0.7587 0.0068 0.3040 0.066 Uiso 1 1 calc R
H2A2 H 0.8763 0.0447 0.2976 0.066 Uiso 1 1 calc R
C3A C 0.86659(17) -0.10055(16) 0.32790(10) 0.0398(5) Uani 1 1 d .
H3A1 H 0.9363 -0.1005 0.3448 0.060 Uiso 1 1 calc R
H3A2 H 0.8692 -0.1328 0.2920 0.060 Uiso 1 1 calc R
H3A3 H 0.8188 -0.1383 0.3510 0.060 Uiso 1 1 calc R
C4A C 0.84813(15) 0.23568(15) 0.33930(7) 0.0277(4) Uani 1 1 d .
H4A1 H 0.8446 0.2098 0.3014 0.033 Uiso 1 1 calc R
H4A2 H 0.8176 0.3046 0.3390 0.033 Uiso 1 1 calc R
C5A C 0.96170(17) 0.24419(19) 0.35651(10) 0.0426(5) Uani 1 1 d .
H5A1 H 0.9932 0.1757 0.3587 0.051 Uiso 1 1 calc R
H5A2 H 0.9674 0.2758 0.3930 0.051 Uiso 1 1 calc R
C6A C 1.0194(2) 0.3082(2) 0.31546(10) 0.0501(6) Uani 1 1 d .
H6A1 H 1.0149 0.2758 0.2795 0.075 Uiso 1 1 calc R
H6A2 H 1.0927 0.3141 0.3269 0.075 Uiso 1 1 calc R
H6A3 H 0.9881 0.3759 0.3134 0.075 Uiso 1 1 calc R
C7A C 0.77851(14) 0.20675(14) 0.43285(7) 0.0255(4) Uani 1 1 d .
H7A1 H 0.7328 0.1615 0.4539 0.031 Uiso 1 1 calc R
H7A2 H 0.8495 0.2010 0.4489 0.031 Uiso 1 1 calc R
C8A C 0.74161(19) 0.31448(16) 0.44031(8) 0.0390(5) Uani 1 1 d .
H8A1 H 0.6724 0.3231 0.4224 0.047 Uiso 1 1 calc R
H8A2 H 0.7908 0.3618 0.4230 0.047 Uiso 1 1 calc R
C9A C 0.73442(18) 0.33917(17) 0.50109(8) 0.0367(5) Uani 1 1 d .
H9A1 H 0.6824 0.2951 0.5177 0.055 Uiso 1 1 calc R
H9A2 H 0.7140 0.4103 0.5055 0.055 Uiso 1 1 calc R
H9A3 H 0.8023 0.3279 0.5190 0.055 Uiso 1 1 calc R
C10A C 0.67228(14) 0.16935(14) 0.34839(7) 0.0260(4) Uani 1 1 d .
H10A H 0.6484 0.2407 0.3462 0.031 Uiso 1 1 calc R
H10B H 0.6772 0.1437 0.3106 0.031 Uiso 1 1 calc R
C11A C 0.58974(15) 0.10784(17) 0.37733(9) 0.0361(5) Uani 1 1 d .
H11A H 0.6189 0.0413 0.3884 0.043 Uiso 1 1 calc R
H11B H 0.5683 0.1440 0.4106 0.043 Uiso 1 1 calc R
C12A C 0.49566(17) 0.09194(18) 0.33980(10) 0.0429(5) Uani 1 1 d .
H12A H 0.4700 0.1578 0.3268 0.064 Uiso 1 1 calc R
H12B H 0.4407 0.0574 0.3598 0.064 Uiso 1 1 calc R
H12C H 0.5156 0.0504 0.3086 0.064 Uiso 1 1 calc R
H4N H 0.6661(18) 0.1760(18) 0.6311(10) 0.033(6) Uiso 1 1 d .
H3N H 0.8594(17) 0.2356(17) 0.6353(10) 0.030(6) Uiso 1 1 d .
H2N H 0.8050(18) 0.4279(18) 0.6470(10) 0.031(6) Uiso 1 1 d .
H1N H 0.6125(17) 0.3662(17) 0.6413(9) 0.029(6) Uiso 1 1 d .

loop_
_atom_site_aniso_label
_atom_site_aniso_U_11
_atom_site_aniso_U_22
_atom_site_aniso_U_33
_atom_site_aniso_U_23
_atom_site_aniso_U_13
_atom_site_aniso_U_12
Cl1 0.0331(2) 0.0315(2) 0.01651(19) 0.00006(17) 0.00208(16) 0.00040(18)
Cl1B 0.0788(5) 0.0443(3) 0.0462(3) 0.0018(3) 0.0137(3) 0.0221(3)
Cl2B 0.0432(3) 0.0739(5) 0.0822(5) -0.0403(4) 0.0176(3) -0.0093(3)
C1B 0.0617(16) 0.0543(15) 0.0436(13) -0.0109(12) 0.0127(12) 0.0127(12)
N1 0.0253(8) 0.0269(8) 0.0260(8) 0.0002(6) 0.0002(6) 0.0057(6)
N2 0.0289(8) 0.0221(8) 0.0232(8) 0.0022(6) 0.0033(6) 0.0012(6)
N3 0.0208(7) 0.0231(7) 0.0214(7) -0.0012(6) 0.0045(6) 0.0013(6)
N4 0.0219(7) 0.0266(8) 0.0222(8) -0.0034(6) 0.0012(6) -0.0002(6)
C1 0.0237(8) 0.0319(10) 0.0258(9) -0.0026(8) 0.0047(7) 0.0041(7)
C2 0.0297(9) 0.0366(11) 0.0270(9) -0.0009(8) -0.0008(7) 0.0050(8)
C3 0.0362(10) 0.0315(10) 0.0277(9) 0.0021(8) 0.0014(8) 0.0096(8)
C4 0.0317(9) 0.0275(9) 0.0249(9) -0.0019(7) 0.0059(7) 0.0079(8)
C5 0.0334(10) 0.0252(9) 0.0294(10) -0.0037(8) 0.0039(8) 0.0063(8)
C6 0.0325(9) 0.0208(8) 0.0254(9) -0.0033(7) 0.0011(7) 0.0040(7)
C7 0.0395(11) 0.0227(9) 0.0291(10) 0.0027(8) 0.0013(8) 0.0043(8)
C8 0.0343(10) 0.0267(9) 0.0263(9) 0.0008(8) 0.0041(7) -0.0016(8)
C9 0.0272(9) 0.0227(8) 0.0230(8) -0.0026(7) 0.0008(7) -0.0018(7)
C10 0.0238(8) 0.0250(9) 0.0267(9) 0.0006(7) 0.0001(7) -0.0014(7)
C11 0.0201(8) 0.0239(8) 0.0250(9) 0.0030(7) 0.0004(6) 0.0004(7)
C12 0.0241(9) 0.0305(9) 0.0278(9) 0.0017(8) 0.0065(7) 0.0002(7)
C13 0.0265(9) 0.0285(9) 0.0238(9) -0.0027(7) 0.0050(7) 0.0028(7)
C14 0.0213(8) 0.0226(8) 0.0223(8) 0.0003(7) 0.0004(6) 0.0033(7)
C15 0.0239(8) 0.0221(8) 0.0253(9) -0.0007(7) 0.0028(7) 0.0011(7)
C16 0.0233(8) 0.0223(8) 0.0234(8) 0.0001(7) 0.0046(6) -0.0012(7)
C17 0.0267(9) 0.0297(9) 0.0271(9) -0.0063(8) 0.0043(7) -0.0038(7)
C18 0.0238(9) 0.0340(10) 0.0294(10) -0.0028(8) -0.0017(7) -0.0045(8)
C19 0.0209(8) 0.0272(9) 0.0295(9) 0.0018(8) 0.0019(7) -0.0029(7)
C20 0.0217(8) 0.0325(10) 0.0348(10) 0.0002(8) 0.0051(7) 0.0012(7)
C21 0.0436(12) 0.0257(10) 0.0552(14) -0.0035(10) 0.0027(10) 0.0086(9)
C22 0.0417(11) 0.0387(11) 0.0321(11) -0.0134(9) 0.0058(9) 0.0039(9)
C23 0.0264(9) 0.0316(10) 0.0413(11) 0.0032(9) 0.0018(8) -0.0041(8)
C24 0.0310(10) 0.0296(10) 0.0285(9) -0.0002(8) -0.0058(7) -0.0019(8)
C25 0.0316(10) 0.0305(10) 0.0284(10) 0.0068(8) 0.0019(7) 0.0013(8)
C26 0.0316(10) 0.0250(9) 0.0394(11) -0.0035(8) 0.0052(8) 0.0025(8)
C27 0.0353(11) 0.0368(11) 0.0406(12) 0.0051(9) 0.0170(9) 0.0047(9)
C28 0.0226(9) 0.0378(11) 0.0605(14) -0.0010(10) 0.0008(9) -0.0002(8)
N1A 0.0260(7) 0.0235(7) 0.0196(7) 0.0028(6) -0.0024(6) 0.0008(6)
C1A 0.0291(9) 0.0237(9) 0.0249(9) 0.0013(7) -0.0037(7) 0.0032(7)
C2A 0.091(2) 0.0427(13) 0.0312(11) -0.0086(10) -0.0063(12) 0.0286(13)
C3A 0.0407(12) 0.0340(11) 0.0447(12) -0.0072(9) 0.0012(9) 0.0066(9)
C4A 0.0326(9) 0.0281(9) 0.0224(9) 0.0035(7) 0.0003(7) -0.0028(8)
C5A 0.0352(11) 0.0512(13) 0.0412(12) 0.0096(11) -0.0040(9) -0.0127(10)
C6A 0.0514(14) 0.0576(15) 0.0417(13) -0.0064(11) 0.0128(11) -0.0237(12)
C7A 0.0297(9) 0.0293(9) 0.0175(8) -0.0006(7) -0.0019(7) -0.0016(7)
C8A 0.0589(14) 0.0311(10) 0.0269(10) -0.0016(8) -0.0013(9) 0.0084(10)
C9A 0.0470(12) 0.0346(11) 0.0283(10) -0.0074(9) -0.0018(9) 0.0006(9)
C10A 0.0269(9) 0.0283(9) 0.0227(9) 0.0008(7) -0.0056(7) 0.0014(7)
C11A 0.0302(10) 0.0424(12) 0.0357(11) 0.0037(9) -0.0026(8) -0.0037(9)
C12A 0.0312(11) 0.0428(12) 0.0542(14) -0.0089(11) -0.0086(10) -0.0014(9)

loop_
_atom_type_symbol
_atom_type_description
_atom_type_scat_dispersion_real
_atom_type_scat_dispersion_imag
_atom_type_scat_source
C C 0.0033 0.0016 'International Tables Vol C Tables 4.2.6.8 and 6.1.1.4'
H H 0.0000 0.0000 'International Tables Vol C Tables 4.2.6.8 and 6.1.1.4'
N N 0.0061 0.0033 'International Tables Vol C Tables 4.2.6.8 and 6.1.1.4'
Cl Cl 0.1484 0.1585 'International Tables Vol C Tables 4.2.6.8 and 6.1.1.4'

loop_
_geom_angle_atom_site_label_1
_geom_angle_atom_site_label_2
_geom_angle_atom_site_label_3
_geom_angle
Cl1B C1B Cl2B 110.97(13)
Cl1B C1B H1B1 109.4
Cl2B C1B H1B1 109.4
Cl1B C1B H1B2 109.4
Cl2B C1B H1B2 109.4
H1B1 C1B H1B2 108.0
C4 N1 C1 110.60(16)
C4 N1 H1N 124.6(16)
C1 N1 H1N 124.8(16)
C6 N2 C9 110.79(16)
C6 N2 H2N 125.5(17)
C9 N2 H2N 123.7(17)
C14 N3 C11 110.77(15)
C14 N3 H3N 124.7(16)
C11 N3 H3N 124.6(16)
C16 N4 C19 110.42(16)
C16 N4 H4N 124.8(17)
C19 N4 H4N 124.8(17)
C2 C1 N1 106.72(17)
C2 C1 C20 130.27(18)
N1 C1 C20 123.02(17)
C1 C2 C3 107.77(17)
C1 C2 H2 126.1
C3 C2 H2 126.1
C4 C3 C2 108.38(18)
C4 C3 H3 125.8
C2 C3 H3 125.8
C3 C4 N1 106.54(17)
C3 C4 C5 130.25(18)
N1 C4 C5 123.21(17)
C4 C5 C6 112.25(15)
C4 C5 C21 108.09(17)
C6 C5 C21 108.35(16)
C4 C5 C22 110.13(16)
C6 C5 C22 109.52(16)
C21 C5 C22 108.40(17)
C7 C6 N2 106.92(16)
C7 C6 C5 130.93(17)
N2 C6 C5 122.12(16)
C6 C7 C8 107.96(17)
C6 C7 H7 126.0
C8 C7 H7 126.0
C9 C8 C7 107.43(17)
C9 C8 H8 126.3
C7 C8 H8 126.3
C8 C9 N2 106.89(16)
C8 C9 C10 130.95(17)
N2 C9 C10 122.16(16)
C11 C10 C9 111.21(14)
C11 C10 C23 108.87(15)
C9 C10 C23 108.95(15)
C11 C10 C24 109.35(15)
C9 C10 C24 110.18(15)
C23 C10 C24 108.23(15)
C12 C11 N3 106.55(16)
C12 C11 C10 131.44(16)
N3 C11 C10 122.00(15)
C11 C12 C13 107.99(16)
C11 C12 H12 126.0
C13 C12 H12 126.0
C14 C13 C12 107.92(16)
C14 C13 H13 126.0
C12 C13 H13 126.0
C13 C14 N3 106.77(15)
C13 C14 C15 131.00(16)
N3 C14 C15 122.23(15)
C16 C15 C14 110.71(14)
C16 C15 C26 108.21(15)
C14 C15 C26 108.96(14)
C16 C15 C25 110.39(14)
C14 C15 C25 110.27(15)
C26 C15 C25 108.22(15)
C17 C16 N4 106.92(16)
C17 C16 C15 130.15(16)
N4 C16 C15 122.93(16)
C16 C17 C18 107.76(16)
C16 C17 H17 126.1
C18 C17 H17 126.1
C19 C18 C17 108.01(16)
C19 C18 H18 126.0
C17 C18 H18 126.0
C18 C19 N4 106.88(16)
C18 C19 C20 130.54(17)
N4 C19 C20 122.47(17)
C19 C20 C1 111.85(15)
C19 C20 C28 108.31(16)
C1 C20 C28 108.14(16)
C19 C20 C27 109.05(16)
C1 C20 C27 110.88(17)
C28 C20 C27 108.53(17)
C5 C21 H21A 109.5
C5 C21 H21B 109.5
H21A C21 H21B 109.5
C5 C21 H21C 109.5
H21A C21 H21C 109.5
H21B C21 H21C 109.5
C5 C22 H22A 109.5
C5 C22 H22B 109.5
H22A C22 H22B 109.5
C5 C22 H22C 109.5
H22A C22 H22C 109.5
H22B C22 H22C 109.5
C10 C23 H23A 109.5
C10 C23 H23B 109.5
H23A C23 H23B 109.5
C10 C23 H23C 109.5
H23A C23 H23C 109.5
H23B C23 H23C 109.5
C10 C24 H24A 109.5
C10 C24 H24B 109.5
H24A C24 H24B 109.5
C10 C24 H24C 109.5
H24A C24 H24C 109.5
H24B C24 H24C 109.5
C15 C25 H25A 109.5
C15 C25 H25B 109.5
H25A C25 H25B 109.5
C15 C25 H25C 109.5
H25A C25 H25C 109.5
H25B C25 H25C 109.5
C15 C26 H26A 109.5
C15 C26 H26B 109.5
H26A C26 H26B 109.5
C15 C26 H26C 109.5
H26A C26 H26C 109.5
H26B C26 H26C 109.5
C20 C27 H27A 109.5
C20 C27 H27B 109.5
H27A C27 H27B 109.5
C20 C27 H27C 109.5
H27A C27 H27C 109.5
H27B C27 H27C 109.5
C20 C28 H28A 109.5
C20 C28 H28B 109.5
H28A C28 H28B 109.5
C20 C28 H28C 109.5
H28A C28 H28C 109.5
H28B C28 H28C 109.5
C4A N1A C1A 110.69(14)
C4A N1A C7A 111.11(14)
C1A N1A C7A 107.62(13)
C4A N1A C10A 106.42(13)
C1A N1A C10A 110.29(14)
C7A N1A C10A 110.74(13)
C2A C1A N1A 115.71(16)
C2A C1A H1A1 108.4
N1A C1A H1A1 108.4
C2A C1A H1A2 108.4
N1A C1A H1A2 108.4
H1A1 C1A H1A2 107.4
C3A C2A C1A 111.54(19)
C3A C2A H2A1 109.3
C1A C2A H2A1 109.3
C3A C2A H2A2 109.3
C1A C2A H2A2 109.3
H2A1 C2A H2A2 108.0
C2A C3A H3A1 109.5
C2A C3A H3A2 109.5
H3A1 C3A H3A2 109.5
C2A C3A H3A3 109.5
H3A1 C3A H3A3 109.5
H3A2 C3A H3A3 109.5
C5A C4A N1A 116.11(16)
C5A C4A H4A1 108.3
N1A C4A H4A1 108.3
C5A C4A H4A2 108.3
N1A C4A H4A2 108.3
H4A1 C4A H4A2 107.4
C4A C5A C6A 109.69(19)
C4A C5A H5A1 109.7
C6A C5A H5A1 109.7
C4A C5A H5A2 109.7
C6A C5A H5A2 109.7
H5A1 C5A H5A2 108.2
C5A C6A H6A1 109.5
C5A C6A H6A2 109.5
H6A1 C6A H6A2 109.5
C5A C6A H6A3 109.5
H6A1 C6A H6A3 109.5
H6A2 C6A H6A3 109.5
C8A C7A N1A 116.19(15)
C8A C7A H7A1 108.2
N1A C7A H7A1 108.2
C8A C7A H7A2 108.2
N1A C7A H7A2 108.2
H7A1 C7A H7A2 107.4
C7A C8A C9A 110.07(17)
C7A C8A H8A1 109.6
C9A C8A H8A1 109.6
C7A C8A H8A2 109.6
C9A C8A H8A2 109.6
H8A1 C8A H8A2 108.2
C8A C9A H9A1 109.5
C8A C9A H9A2 109.5
H9A1 C9A H9A2 109.5
C8A C9A H9A3 109.5
H9A1 C9A H9A3 109.5
H9A2 C9A H9A3 109.5
C11A C10A N1A 116.14(15)
C11A C10A H10A 108.3
N1A C10A H10A 108.3
C11A C10A H10B 108.3
N1A C10A H10B 108.3
H10A C10A H10B 107.4
C12A C11A C10A 110.15(18)
C12A C11A H11A 109.6
C10A C11A H11A 109.6
C12A C11A H11B 109.6
C10A C11A H11B 109.6
H11A C11A H11B 108.1
C11A C12A H12A 109.5
C11A C12A H12B 109.5
H12A C12A H12B 109.5
C11A C12A H12C 109.5
H12A C12A H12C 109.5
H12B C12A H12C 109.5

loop_
_geom_bond_atom_site_label_1
_geom_bond_atom_site_label_2
_geom_bond_distance
Cl1B C1B 1.758(3)
Cl2B C1B 1.767(3)
C1B H1B1 0.9900
C1B H1B2 0.9900
N1 C4 1.379(3)
N1 C1 1.380(2)
N1 H1N 0.81(2)
N2 C6 1.374(2)
N2 C9 1.376(2)
N2 H2N 0.77(2)
N3 C14 1.375(2)
N3 C11 1.382(2)
N3 H3N 0.83(2)
N4 C16 1.373(2)
N4 C19 1.380(2)
N4 H4N 0.78(2)
C1 C2 1.375(3)
C1 C20 1.518(3)
C2 C3 1.416(3)
C2 H2 0.9500
C3 C4 1.371(3)
C3 H3 0.9500
C4 C5 1.520(3)
C5 C6 1.523(3)
C5 C21 1.536(3)
C5 C22 1.552(3)
C6 C7 1.369(3)
C7 C8 1.430(3)
C7 H7 0.9500
C8 C9 1.374(3)
C8 H8 0.9500
C9 C10 1.519(3)
C10 C11 1.518(3)
C10 C23 1.536(3)
C10 C24 1.544(3)
C11 C12 1.373(3)
C12 C13 1.423(3)
C12 H12 0.9500
C13 C14 1.373(2)
C13 H13 0.9500
C14 C15 1.519(2)
C15 C16 1.517(2)
C15 C26 1.538(3)
C15 C25 1.539(3)
C16 C17 1.371(3)
C17 C18 1.421(3)
C17 H17 0.9500
C18 C19 1.364(3)
C18 H18 0.9500
C19 C20 1.517(3)
C20 C28 1.541(3)
C20 C27 1.542(3)
C21 H21A 0.9800
C21 H21B 0.9800
C21 H21C 0.9800
C22 H22A 0.9800
C22 H22B 0.9800
C22 H22C 0.9800
C23 H23A 0.9800
C23 H23B 0.9800
C23 H23C 0.9800
C24 H24A 0.9800
C24 H24B 0.9800
C24 H24C 0.9800
C25 H25A 0.9800
C25 H25B 0.9800
C25 H25C 0.9800
C26 H26A 0.9800
C26 H26B 0.9800
C26 H26C 0.9800
C27 H27A 0.9800
C27 H27B 0.9800
C27 H27C 0.9800
C28 H28A 0.9800
C28 H28B 0.9800
C28 H28C 0.9800
N1A C4A 1.519(2)
N1A C1A 1.523(2)
N1A C7A 1.523(2)
N1A C10A 1.524(2)
C1A C2A 1.509(3)
C1A H1A1 0.9900
C1A H1A2 0.9900
C2A C3A 1.506(3)
C2A H2A1 0.9900
C2A H2A2 0.9900
C3A H3A1 0.9800
C3A H3A2 0.9800
C3A H3A3 0.9800
C4A C5A 1.515(3)
C4A H4A1 0.9900
C4A H4A2 0.9900
C5A C6A 1.518(3)
C5A H5A1 0.9900
C5A H5A2 0.9900
C6A H6A1 0.9800
C6A H6A2 0.9800
C6A H6A3 0.9800
C7A C8A 1.509(3)
C7A H7A1 0.9900
C7A H7A2 0.9900
C8A C9A 1.531(3)
C8A H8A1 0.9900
C8A H8A2 0.9900
C9A H9A1 0.9800
C9A H9A2 0.9800
C9A H9A3 0.9800
C10A C11A 1.522(3)
C10A H10A 0.9900
C10A H10B 0.9900
C11A C12A 1.520(3)
C11A H11A 0.9900
C11A H11B 0.9900
C12A H12A 0.9800
C12A H12B 0.9800
C12A H12C 0.9800

loop_
_geom_hbond_atom_site_label_D
_geom_hbond_atom_site_label_H
_geom_hbond_atom_site_label_A
_geom_hbond_distance_DH
_geom_hbond_distance_HA
_geom_hbond_distance_DA
_geom_hbond_angle_DHA
N1 H1N Cl1 0.81(2) 2.44(2) 3.2502(17) 180(2)
N2 H2N Cl1 0.77(2) 2.51(2) 3.2800(17) 172(2)
N3 H3N Cl1 0.83(2) 2.48(2) 3.3160(16) 175(2)
N4 H4N Cl1 0.78(2) 2.52(3) 3.2976(17) 170(2)

loop_
_geom_torsion_atom_site_label_1
_geom_torsion_atom_site_label_2
_geom_torsion_atom_site_label_3
_geom_torsion_atom_site_label_4
_geom_torsion
C4 N1 C1 C2 -0.5(2)
C4 N1 C1 C20 179.57(16)
N1 C1 C2 C3 0.3(2)
C20 C1 C2 C3 -179.73(18)
C1 C2 C3 C4 -0.1(2)
C2 C3 C4 N1 -0.2(2)
C2 C3 C4 C5 -179.80(18)
C1 N1 C4 C3 0.4(2)
C1 N1 C4 C5 -179.95(16)
C3 C4 C5 C6 -112.1(2)
N1 C4 C5 C6 68.4(2)
C3 C4 C5 C21 7.4(3)
N1 C4 C5 C21 -172.15(17)
C3 C4 C5 C22 125.6(2)
N1 C4 C5 C22 -53.9(2)
C9 N2 C6 C7 0.0(2)
C9 N2 C6 C5 -178.06(16)
C4 C5 C6 C7 106.7(2)
C21 C5 C6 C7 -12.6(3)
C22 C5 C6 C7 -130.7(2)
C4 C5 C6 N2 -75.8(2)
C21 C5 C6 N2 164.92(18)
C22 C5 C6 N2 46.9(2)
N2 C6 C7 C8 0.0(2)
C5 C6 C7 C8 177.85(19)
C6 C7 C8 C9 0.0(2)
C7 C8 C9 N2 0.0(2)
C7 C8 C9 C10 -179.39(18)
C6 N2 C9 C8 0.0(2)
C6 N2 C9 C10 179.46(16)
C8 C9 C10 C11 -103.0(2)
N2 C9 C10 C11 77.7(2)
C8 C9 C10 C23 17.0(3)
N2 C9 C10 C23 -162.34(17)
C8 C9 C10 C24 135.6(2)
N2 C9 C10 C24 -43.8(2)
C14 N3 C11 C12 0.2(2)
C14 N3 C11 C10 -178.87(15)
C9 C10 C11 C12 105.9(2)
C23 C10 C11 C12 -14.1(3)
C24 C10 C11 C12 -132.2(2)
C9 C10 C11 N3 -75.2(2)
C23 C10 C11 N3 164.74(16)
C24 C10 C11 N3 46.7(2)
N3 C11 C12 C13 -0.2(2)
C10 C11 C12 C13 178.81(18)
C11 C12 C13 C14 0.1(2)
C12 C13 C14 N3 0.1(2)
C12 C13 C14 C15 -179.84(17)
C11 N3 C14 C13 -0.2(2)
C11 N3 C14 C15 179.73(15)
C13 C14 C15 C16 -107.2(2)
N3 C14 C15 C16 72.9(2)
C13 C14 C15 C26 11.7(3)
N3 C14 C15 C26 -168.20(16)
C13 C14 C15 C25 130.4(2)
N3 C14 C15 C25 -49.5(2)
C19 N4 C16 C17 -0.2(2)
C19 N4 C16 C15 179.54(16)
C14 C15 C16 C17 103.5(2)
C26 C15 C16 C17 -15.8(3)
C25 C15 C16 C17 -134.1(2)
C14 C15 C16 N4 -76.1(2)
C26 C15 C16 N4 164.51(16)
C25 C15 C16 N4 46.2(2)
N4 C16 C17 C18 0.4(2)
C15 C16 C17 C18 -179.31(18)
C16 C17 C18 C19 -0.5(2)
C17 C18 C19 N4 0.3(2)
C17 C18 C19 C20 -175.82(19)
C16 N4 C19 C18 -0.1(2)
C16 N4 C19 C20 176.46(16)
C18 C19 C20 C1 -106.5(2)
N4 C19 C20 C1 77.9(2)
C18 C19 C20 C28 12.6(3)
N4 C19 C20 C28 -163.03(18)
C18 C19 C20 C27 130.5(2)
N4 C19 C20 C27 -45.1(2)
C2 C1 C20 C19 111.8(2)
N1 C1 C20 C19 -68.3(2)
C2 C1 C20 C28 -7.4(3)
N1 C1 C20 C28 172.53(17)
C2 C1 C20 C27 -126.3(2)
N1 C1 C20 C27 53.7(2)
C4A N1A C1A C2A -60.4(2)
C7A N1A C1A C2A 177.98(19)
C10A N1A C1A C2A 57.1(2)
N1A C1A C2A C3A -177.04(19)
C1A N1A C4A C5A -58.6(2)
C7A N1A C4A C5A 60.9(2)
C10A N1A C4A C5A -178.48(17)
N1A C4A C5A C6A 176.20(18)
C4A N1A C7A C8A 56.8(2)
C1A N1A C7A C8A 178.10(17)
C10A N1A C7A C8A -61.3(2)
N1A C7A C8A C9A 175.12(17)
C4A N1A C10A C11A -178.87(16)
C1A N1A C10A C11A 61.0(2)
C7A N1A C10A C11A -58.0(2)
N1A C10A C11A C12A -164.43(17)

loop_
_cod_related_entry_id
_cod_related_entry_database
_cod_related_entry_code
1 ChemSpider 30660416
